data_7001976
loop_
_publ_author_name
'Zhang, Congying'
'Luo, Feng'
'Cheng, Bin'
'Li, Bin'
'Song, Haibin'
'Xu, Shansheng'
'Wang, Baiquan'

_publ_section_title
;
 Reactions of indenyl-functionalized imidazolium salts and
 N-heterocyclic carbenes with Ru3(CO)12
;
_journal_coden_ASTM DTARAF
_journal_issue 35
_journal_name_full 'Dalton Transactions'
_journal_page_first 7230
_journal_page_last 7235
_journal_paper_doi 10.1039/b906933j
_journal_year 2009
_chemical_formula_sum 'C57 H46 Cl2 N4 O10 Ru4'
_chemical_formula_weight 1422.16
_space_group_IT_number 15
_symmetry_cell_setting monoclinic
_symmetry_space_group_name_Hall '-C 2yc'
_symmetry_space_group_name_H-M 'C 1 2/c 1'
_atom_sites_solution_hydrogens geom
_atom_sites_solution_primary direct
_atom_sites_solution_secondary difmap
_audit_creation_method SHELXL-97
_cell_angle_alpha 90.00
_cell_angle_beta 100.753(5)
_cell_angle_gamma 90.00
_cell_formula_units_Z 4
_cell_length_a 41.675(19)
_cell_length_b 8.032(4)
_cell_length_c 16.143(7)
_cell_measurement_reflns_used 6384
_cell_measurement_temperature 113(2)
_cell_measurement_theta_max 26.33
_cell_measurement_theta_min 2.81
_cell_volume 5309(4)
_computing_cell_refinement CrystalClear
_computing_data_collection 'CrystalClear(Rigaku/MSC Inc., 2005)'
_computing_data_reduction CrystalClear
_computing_structure_refinement 'SHELXL-97 (Sheldrick, 1997)'
_computing_structure_solution 'SHELXS-97 (Sheldrick, 1990)'
_diffrn_ambient_temperature 113(2)
_diffrn_detector_area_resol_mean 7.31
_diffrn_measured_fraction_theta_full 0.942
_diffrn_measured_fraction_theta_max 0.942
_diffrn_measurement_device_type 'Rigaku Saturn CCD area detector'
_diffrn_measurement_method '\w and \f scans'
_diffrn_radiation_monochromator confocal
_diffrn_radiation_source 'rotating anode'
_diffrn_radiation_type MoK\a
_diffrn_radiation_wavelength 0.71070
_diffrn_reflns_av_R_equivalents 0.0302
_diffrn_reflns_av_sigmaI/netI 0.0239
_diffrn_reflns_limit_h_max 33
_diffrn_reflns_limit_h_min -49
_diffrn_reflns_limit_k_max 9
_diffrn_reflns_limit_k_min -9
_diffrn_reflns_limit_l_max 19
_diffrn_reflns_limit_l_min -14
_diffrn_reflns_number 19144
_diffrn_reflns_theta_full 25.00
_diffrn_reflns_theta_max 25.00
_diffrn_reflns_theta_min 2.57
_diffrn_standards_decay_% 0
_diffrn_standards_interval_count 0
_diffrn_standards_interval_time 0
_diffrn_standards_number 0
_exptl_absorpt_coefficient_mu 1.281
_exptl_absorpt_correction_T_max 0.8213
_exptl_absorpt_correction_T_min 0.7658
_exptl_absorpt_correction_type multi-scan
_exptl_absorpt_process_details CrystalClear
_exptl_crystal_colour colorless
_exptl_crystal_density_diffrn 1.779
_exptl_crystal_density_meas ?
_exptl_crystal_density_method 'not measured'
_exptl_crystal_description prism
_exptl_crystal_F_000 2824
_exptl_crystal_size_max 0.22
_exptl_crystal_size_mid 0.18
_exptl_crystal_size_min 0.16
_refine_diff_density_max 0.816
_refine_diff_density_min -0.601
_refine_diff_density_rms 0.083
_refine_ls_extinction_method none
_refine_ls_goodness_of_fit_ref 1.104
_refine_ls_hydrogen_treatment constr
_refine_ls_matrix_type full
_refine_ls_number_parameters 364
_refine_ls_number_reflns 4417
_refine_ls_number_restraints 3
_refine_ls_restrained_S_all 1.108
_refine_ls_R_factor_all 0.0327
_refine_ls_R_factor_gt 0.0306
_refine_ls_shift/su_max 0.004
_refine_ls_shift/su_mean 0.000
_refine_ls_structure_factor_coef Fsqd
_refine_ls_weighting_details 'calc w=1/[\s^2^(Fo^2^)+(0.0309P)^2^+20.1149P] where P=(Fo^2^+2Fc^2^)/3'
_refine_ls_weighting_scheme calc
_refine_ls_wR_factor_gt 0.0699
_refine_ls_wR_factor_ref 0.0713
_reflns_number_gt 4216
_reflns_number_total 4417
_reflns_threshold_expression >2sigma(I)
_cod_data_source_file B906933J.txt
_cod_data_source_block 726841
_cod_depositor_comments
;
The following automatic conversions were performed:
'_symmetry_cell_setting' value 'Monoclinic' changed to 'monoclinic'
according to '/home/saulius/struct/CIF-dictionaries/cif_core.dic'
dictionary named 'cif_core.dic' version 2.4.1 from 2010-06-29.

Automatic conversion script
Id: cif_fix_enum 1527 2010-12-29 10:47:43Z saulius 

The following automatic conversions were performed:

'_exptl_crystal_density_meas' value 'NONE' was changed to '?' - the
value is perceived as not measured.

Automatic conversion script
Id: cif_fix_values 3008 2015-01-20 13:52:24Z robertas 
;
_cod_original_sg_symbol_H-M C2/c
_cod_database_code 7001976

loop_
_symmetry_equiv_pos_as_xyz
'x, y, z'
'-x, y, -z+1/2'
'x+1/2, y+1/2, z'
'-x+1/2, y+1/2, -z+1/2'
'-x, -y, -z'
'x, -y, z-1/2'
'-x+1/2, -y+1/2, -z'
'x+1/2, -y+1/2, z-1/2'

loop_
_atom_site_label
_atom_site_type_symbol
_atom_site_fract_x
_atom_site_fract_y
_atom_site_fract_z
_atom_site_U_iso_or_equiv
_atom_site_adp_type
_atom_site_occupancy
_atom_site_symmetry_multiplicity
_atom_site_calc_flag
_atom_site_refinement_flags
_atom_site_disorder_assembly
_atom_site_disorder_group
Ru1 Ru 0.597516(6) 0.39762(3) 0.480206(18) 0.01620(9) Uani 1 1 d . . .
Ru2 Ru 0.619385(6) 0.31865(3) 0.652839(17) 0.01572(9) Uani 1 1 d . . .
N1 N 0.66966(7) 0.6310(3) 0.68998(18) 0.0179(6) Uani 1 1 d . . .
N2 N 0.62160(6) 0.6632(3) 0.71650(18) 0.0177(6) Uani 1 1 d . . .
O1 O 0.63382(7) 0.2152(3) 0.83673(17) 0.0300(6) Uani 1 1 d . . .
O2 O 0.67812(6) 0.1625(3) 0.59093(18) 0.0311(6) Uani 1 1 d . . .
O3 O 0.57722(6) 0.0094(3) 0.60343(18) 0.0320(6) Uani 1 1 d . . .
O4 O 0.66133(6) 0.4329(3) 0.42086(17) 0.0290(6) Uani 1 1 d . . .
O5 O 0.59488(8) 0.0494(4) 0.4107(2) 0.0476(8) Uani 1 1 d . . .
C1 C 0.62814(8) 0.2599(4) 0.7685(3) 0.0207(8) Uani 1 1 d . . .
C2 C 0.65641(9) 0.2224(4) 0.6130(2) 0.0215(8) Uani 1 1 d . . .
C3 C 0.59315(8) 0.1247(4) 0.6211(2) 0.0220(8) Uani 1 1 d . . .
C4 C 0.63727(9) 0.4217(4) 0.4455(2) 0.0206(8) Uani 1 1 d . . .
C5 C 0.59689(9) 0.1818(5) 0.4392(3) 0.0271(9) Uani 1 1 d . . .
C6 C 0.54607(8) 0.4290(4) 0.5096(2) 0.0183(7) Uani 1 1 d . . .
C7 C 0.52364(8) 0.2985(4) 0.5169(2) 0.0224(8) Uani 1 1 d . . .
H7 H 0.5234 0.2476 0.5699 0.027 Uiso 1 1 calc R . .
C8 C 0.50248(8) 0.2477(5) 0.4466(2) 0.0268(8) Uani 1 1 d . . .
H8 H 0.4873 0.1615 0.4512 0.032 Uiso 1 1 calc R . .
C9 C 0.50272(9) 0.3216(5) 0.3665(3) 0.0283(9) Uani 1 1 d . . .
H9 H 0.4875 0.2841 0.3189 0.034 Uiso 1 1 calc R . .
C10 C 0.52397(8) 0.4432(5) 0.3564(2) 0.0246(8) Uani 1 1 d . . .
H10 H 0.5242 0.4889 0.3023 0.030 Uiso 1 1 calc R . .
C11 C 0.54625(8) 0.5022(4) 0.4289(2) 0.0205(8) Uani 1 1 d . . .
C12 C 0.56986(8) 0.6337(4) 0.4403(2) 0.0208(8) Uani 1 1 d . . .
H12 H 0.5742 0.7126 0.3957 0.025 Uiso 1 1 calc R . .
C13 C 0.58305(8) 0.6444(4) 0.5276(2) 0.0193(8) Uani 1 1 d . . .
H13 H 0.5987 0.7318 0.5543 0.023 Uiso 1 1 calc R . .
C14 C 0.56890(8) 0.5184(4) 0.5731(2) 0.0185(7) Uani 1 1 d . . .
C15 C 0.57689(8) 0.4761(4) 0.6628(2) 0.0191(8) Uani 1 1 d . . .
H15 H 0.5591 0.4102 0.6810 0.023 Uiso 1 1 calc R . .
C16 C 0.58801(8) 0.6185(4) 0.7226(2) 0.0189(7) Uani 1 1 d . . .
H16A H 0.5735 0.7157 0.7078 0.023 Uiso 1 1 calc R . .
H16B H 0.5870 0.5849 0.7811 0.023 Uiso 1 1 calc R . .
C17 C 0.63795(8) 0.8093(4) 0.7401(2) 0.0202(8) Uani 1 1 d . . .
H17 H 0.6296 0.9045 0.7637 0.024 Uiso 1 1 calc R . .
C18 C 0.66802(8) 0.7910(4) 0.7230(2) 0.0220(8) Uani 1 1 d . . .
H18 H 0.6850 0.8715 0.7318 0.026 Uiso 1 1 calc R . .
C19 C 0.64052(8) 0.5521(4) 0.6860(2) 0.0166(7) Uani 1 1 d . . .
C20 C 0.69788(8) 0.5655(4) 0.6618(2) 0.0178(7) Uani 1 1 d . . .
C21 C 0.71781(8) 0.4496(4) 0.7113(2) 0.0204(8) Uani 1 1 d . . .
C22 C 0.71154(9) 0.3906(5) 0.7948(2) 0.0291(9) Uani 1 1 d . . .
H22A H 0.6967 0.2948 0.7863 0.044 Uiso 1 1 calc R . .
H22B H 0.7016 0.4806 0.8222 0.044 Uiso 1 1 calc R . .
H22C H 0.7322 0.3578 0.8306 0.044 Uiso 1 1 calc R . .
C23 C 0.74443(8) 0.3869(4) 0.6799(2) 0.0226(8) Uani 1 1 d . . .
H23 H 0.7581 0.3060 0.7119 0.027 Uiso 1 1 calc R . .
C24 C 0.75164(8) 0.4388(4) 0.6036(2) 0.0233(8) Uani 1 1 d . . .
C25 C 0.78064(9) 0.3689(5) 0.5714(3) 0.0330(9) Uani 1 1 d . . .
H25A H 0.8000 0.4365 0.5926 0.050 Uiso 1 1 calc R . .
H25B H 0.7762 0.3706 0.5096 0.050 Uiso 1 1 calc R . .
H25C H 0.7845 0.2540 0.5912 0.050 Uiso 1 1 calc R . .
C26 C 0.73149(8) 0.5574(4) 0.5572(2) 0.0228(8) Uani 1 1 d . . .
H26 H 0.7364 0.5949 0.5051 0.027 Uiso 1 1 calc R . .
C27 C 0.70455(8) 0.6224(4) 0.5849(2) 0.0197(8) Uani 1 1 d . . .
C28 C 0.68335(9) 0.7505(5) 0.5331(2) 0.0284(9) Uani 1 1 d . . .
H28A H 0.6875 0.8601 0.5596 0.043 Uiso 1 1 calc R . .
H28B H 0.6603 0.7210 0.5297 0.043 Uiso 1 1 calc R . .
H28C H 0.6884 0.7538 0.4762 0.043 Uiso 1 1 calc R . .
Cl1 Cl 0.52783(9) 0.0773(7) 0.7524(4) 0.0647(12) Uani 0.50 1 d PD . .
Cl2 Cl 0.45962(8) 0.0873(5) 0.7564(3) 0.0433(7) Uani 0.50 1 d PD . .
C29 C 0.48876(17) 0.0950(12) 0.6936(5) 0.046(2) Uani 0.50 1 d PD . .
H29A H 0.4850 0.0059 0.6533 0.055 Uiso 0.50 1 d PR . .
H29B H 0.4869 0.1983 0.6632 0.055 Uiso 0.50 1 d PR . .

loop_
_atom_site_aniso_label
_atom_site_aniso_U_11
_atom_site_aniso_U_22
_atom_site_aniso_U_33
_atom_site_aniso_U_23
_atom_site_aniso_U_13
_atom_site_aniso_U_12
Ru1 0.01651(14) 0.01632(15) 0.01496(18) -0.00166(11) 0.00088(11) 0.00194(10)
Ru2 0.01761(14) 0.01367(14) 0.01488(18) -0.00126(11) 0.00042(11) 0.00232(10)
N1 0.0193(14) 0.0163(13) 0.0168(17) -0.0016(12) 0.0000(12) 0.0030(11)
N2 0.0180(14) 0.0173(14) 0.0157(17) -0.0024(12) -0.0018(12) 0.0027(11)
O1 0.0428(16) 0.0282(14) 0.0172(17) 0.0055(12) 0.0007(12) -0.0048(12)
O2 0.0281(14) 0.0248(14) 0.0429(19) -0.0083(12) 0.0131(13) 0.0064(11)
O3 0.0322(14) 0.0204(14) 0.0407(18) -0.0049(12) 0.0001(12) -0.0033(11)
O4 0.0239(14) 0.0307(14) 0.0347(17) -0.0018(12) 0.0117(12) -0.0012(11)
O5 0.0568(19) 0.0279(16) 0.061(2) -0.0214(15) 0.0177(17) -0.0053(14)
C1 0.0210(17) 0.0168(16) 0.023(2) -0.0035(16) 0.0011(15) -0.0009(13)
C2 0.0264(19) 0.0147(16) 0.020(2) -0.0017(14) -0.0044(15) -0.0020(14)
C3 0.0216(17) 0.0210(18) 0.021(2) 0.0003(15) -0.0006(15) 0.0078(15)
C4 0.0284(19) 0.0147(16) 0.016(2) -0.0007(14) -0.0022(15) 0.0028(14)
C5 0.0265(19) 0.030(2) 0.025(2) -0.0010(17) 0.0065(16) 0.0011(15)
C6 0.0148(15) 0.0175(16) 0.023(2) -0.0020(15) 0.0038(14) 0.0050(13)
C7 0.0199(17) 0.0224(18) 0.024(2) -0.0006(15) 0.0028(15) 0.0021(14)
C8 0.0189(17) 0.0263(19) 0.034(2) -0.0029(17) 0.0011(16) -0.0007(15)
C9 0.0209(18) 0.032(2) 0.027(2) -0.0086(17) -0.0065(16) 0.0023(15)
C10 0.0219(18) 0.032(2) 0.017(2) 0.0000(16) -0.0017(15) 0.0056(15)
C11 0.0182(16) 0.0238(18) 0.019(2) -0.0028(15) 0.0009(14) 0.0071(14)
C12 0.0214(17) 0.0185(17) 0.022(2) 0.0027(14) 0.0025(15) 0.0030(14)
C13 0.0178(16) 0.0162(16) 0.023(2) -0.0024(14) 0.0019(15) 0.0049(13)
C14 0.0170(16) 0.0174(16) 0.020(2) -0.0034(14) 0.0018(14) 0.0040(13)
C15 0.0174(16) 0.0186(17) 0.020(2) -0.0017(14) 0.0014(14) 0.0022(13)
C16 0.0205(17) 0.0209(17) 0.015(2) -0.0012(14) 0.0036(14) 0.0022(13)
C17 0.0237(18) 0.0188(17) 0.016(2) -0.0034(14) -0.0017(15) 0.0026(13)
C18 0.0243(18) 0.0155(16) 0.023(2) -0.0035(14) -0.0028(15) -0.0004(13)
C19 0.0189(16) 0.0180(16) 0.0110(19) 0.0022(13) -0.0022(13) 0.0055(13)
C20 0.0163(16) 0.0168(16) 0.020(2) -0.0050(14) 0.0018(14) 0.0001(13)
C21 0.0179(16) 0.0215(17) 0.021(2) 0.0013(15) 0.0006(14) -0.0002(13)
C22 0.0250(19) 0.039(2) 0.023(2) 0.0088(17) 0.0034(16) 0.0109(16)
C23 0.0183(17) 0.0242(18) 0.023(2) 0.0015(16) -0.0018(15) 0.0043(14)
C24 0.0195(17) 0.0252(18) 0.025(2) -0.0057(16) 0.0032(15) -0.0025(14)
C25 0.0249(19) 0.046(2) 0.030(3) 0.0008(19) 0.0090(17) 0.0060(17)
C26 0.0261(18) 0.0258(19) 0.016(2) -0.0021(15) 0.0019(15) -0.0057(15)
C27 0.0209(17) 0.0156(16) 0.021(2) -0.0045(14) -0.0012(15) -0.0023(13)
C28 0.036(2) 0.0219(18) 0.025(2) 0.0044(16) 0.0014(17) 0.0026(16)
Cl1 0.049(2) 0.0588(19) 0.091(3) 0.0023(17) 0.025(2) -0.011(2)
Cl2 0.047(2) 0.0493(16) 0.0357(16) 0.0028(12) 0.0132(17) 0.0061(18)
C29 0.055(6) 0.048(6) 0.045(6) 0.009(4) 0.036(5) 0.023(4)

loop_
_atom_type_symbol
_atom_type_description
_atom_type_scat_dispersion_real
_atom_type_scat_dispersion_imag
_atom_type_scat_source
C C 0.0033 0.0016 'International Tables Vol C Tables 4.2.6.8 and 6.1.1.4'
H H 0.0000 0.0000 'International Tables Vol C Tables 4.2.6.8 and 6.1.1.4'
N N 0.0061 0.0033 'International Tables Vol C Tables 4.2.6.8 and 6.1.1.4'
O O 0.0106 0.0060 'International Tables Vol C Tables 4.2.6.8 and 6.1.1.4'
Ru Ru -1.2594 0.8363 'International Tables Vol C Tables 4.2.6.8 and 6.1.1.4'
Cl Cl 0.1484 0.1585 'International Tables Vol C Tables 4.2.6.8 and 6.1.1.4'

loop_
_geom_angle_atom_site_label_1
_geom_angle_atom_site_label_2
_geom_angle_atom_site_label_3
_geom_angle
_geom_angle_site_symmetry_1
_geom_angle_site_symmetry_3
_geom_angle_publ_flag
C5 Ru1 C4 86.75(15) . . ?
C5 Ru1 C13 163.63(14) . . ?
C4 Ru1 C13 108.80(13) . . ?
C5 Ru1 C12 135.49(15) . . ?
C4 Ru1 C12 105.29(14) . . ?
C13 Ru1 C12 36.75(13) . . ?
C5 Ru1 C6 103.00(14) . . ?
C4 Ru1 C6 166.50(13) . . ?
C13 Ru1 C6 60.82(12) . . ?
C12 Ru1 C6 61.21(12) . . ?
C5 Ru1 C14 130.81(14) . . ?
C4 Ru1 C14 138.98(13) . . ?
C13 Ru1 C14 36.91(12) . . ?
C12 Ru1 C14 62.03(13) . . ?
C6 Ru1 C14 36.89(12) . . ?
C5 Ru1 C11 105.22(14) . . ?
C4 Ru1 C11 132.41(14) . . ?
C13 Ru1 C11 60.69(12) . . ?
C12 Ru1 C11 36.66(12) . . ?
C6 Ru1 C11 36.25(13) . . ?
C14 Ru1 C11 61.36(13) . . ?
C5 Ru1 Ru2 97.04(12) . . ?
C4 Ru1 Ru2 100.31(11) . . ?
C13 Ru1 Ru2 85.41(9) . . ?
C12 Ru1 Ru2 121.56(10) . . ?
C6 Ru1 Ru2 87.88(9) . . ?
C14 Ru1 Ru2 64.15(9) . . ?
C11 Ru1 Ru2 122.78(9) . . ?
C1 Ru2 C3 93.21(15) . . ?
C1 Ru2 C2 102.03(15) . . ?
C3 Ru2 C2 92.12(14) . . ?
C1 Ru2 C19 88.67(14) . . ?
C3 Ru2 C19 170.27(13) . . ?
C2 Ru2 C19 96.82(13) . . ?
C1 Ru2 C15 94.63(14) . . ?
C3 Ru2 C15 93.41(14) . . ?
C2 Ru2 C15 162.11(14) . . ?
C19 Ru2 C15 76.92(12) . . ?
C1 Ru2 Ru1 172.45(10) . . ?
C3 Ru2 Ru1 81.77(11) . . ?
C2 Ru2 Ru1 83.87(11) . . ?
C19 Ru2 Ru1 95.36(9) . . ?
C15 Ru2 Ru1 80.11(9) . . ?
C19 N1 C18 109.8(3) . . ?
C19 N1 C20 126.2(3) . . ?
C18 N1 C20 124.0(3) . . ?
C19 N2 C17 111.9(3) . . ?
C19 N2 C16 119.7(3) . . ?
C17 N2 C16 128.4(3) . . ?
O1 C1 Ru2 175.9(3) . . ?
O2 C2 Ru2 178.3(3) . . ?
O3 C3 Ru2 178.8(3) . . ?
O4 C4 Ru1 177.0(3) . . ?
O5 C5 Ru1 176.2(4) . . ?
C7 C6 C11 119.6(3) . . ?
C7 C6 C14 131.2(3) . . ?
C11 C6 C14 109.0(3) . . ?
C7 C6 Ru1 126.1(2) . . ?
C11 C6 Ru1 72.13(18) . . ?
C14 C6 Ru1 71.70(18) . . ?
C8 C7 C6 118.9(4) . . ?
C8 C7 H7 120.5 . . ?
C6 C7 H7 120.5 . . ?
C7 C8 C9 121.2(3) . . ?
C7 C8 H8 119.4 . . ?
C9 C8 H8 119.4 . . ?
C10 C9 C8 121.8(3) . . ?
C10 C9 H9 119.1 . . ?
C8 C9 H9 119.1 . . ?
C9 C10 C11 118.8(4) . . ?
C9 C10 H10 120.6 . . ?
C11 C10 H10 120.6 . . ?
C6 C11 C12 107.9(3) . . ?
C6 C11 C10 119.7(3) . . ?
C12 C11 C10 132.4(3) . . ?
C6 C11 Ru1 71.62(18) . . ?
C12 C11 Ru1 69.74(19) . . ?
C10 C11 Ru1 126.2(2) . . ?
C13 C12 C11 107.5(3) . . ?
C13 C12 Ru1 71.51(19) . . ?
C11 C12 Ru1 73.61(19) . . ?
C13 C12 H12 126.0 . . ?
C11 C12 H12 126.0 . . ?
Ru1 C12 H12 126.0 . . ?
C12 C13 C14 110.2(3) . . ?
C12 C13 Ru1 71.74(19) . . ?
C14 C13 Ru1 73.48(19) . . ?
C12 C13 H13 124.8 . . ?
C14 C13 H13 124.8 . . ?
Ru1 C13 H13 124.8 . . ?
C13 C14 C6 105.3(3) . . ?
C13 C14 C15 129.0(3) . . ?
C6 C14 C15 125.6(3) . . ?
C13 C14 Ru1 69.62(19) . . ?
C6 C14 Ru1 71.41(19) . . ?
C15 C14 Ru1 119.8(2) . . ?
C14 C15 C16 116.2(3) . . ?
C14 C15 Ru2 95.7(2) . . ?
C16 C15 Ru2 109.0(2) . . ?
C14 C15 H15 111.6 . . ?
C16 C15 H15 111.6 . . ?
Ru2 C15 H15 111.6 . . ?
N2 C16 C15 108.9(3) . . ?
N2 C16 H16A 109.9 . . ?
C15 C16 H16A 109.9 . . ?
N2 C16 H16B 109.9 . . ?
C15 C16 H16B 109.9 . . ?
H16A C16 H16B 108.3 . . ?
C18 C17 N2 106.5(3) . . ?
C18 C17 H17 126.7 . . ?
N2 C17 H17 126.7 . . ?
C17 C18 N1 107.1(3) . . ?
C17 C18 H18 126.5 . . ?
N1 C18 H18 126.5 . . ?
N2 C19 N1 104.7(3) . . ?
N2 C19 Ru2 116.1(2) . . ?
N1 C19 Ru2 139.2(2) . . ?
C21 C20 C27 122.0(3) . . ?
C21 C20 N1 119.8(3) . . ?
C27 C20 N1 118.1(3) . . ?
C20 C21 C23 117.4(3) . . ?
C20 C21 C22 122.8(3) . . ?
C23 C21 C22 119.8(3) . . ?
C21 C22 H22A 109.5 . . ?
C21 C22 H22B 109.5 . . ?
H22A C22 H22B 109.5 . . ?
C21 C22 H22C 109.5 . . ?
H22A C22 H22C 109.5 . . ?
H22B C22 H22C 109.5 . . ?
C24 C23 C21 122.2(3) . . ?
C24 C23 H23 118.9 . . ?
C21 C23 H23 118.9 . . ?
C23 C24 C26 118.4(3) . . ?
C23 C24 C25 120.9(3) . . ?
C26 C24 C25 120.7(3) . . ?
C24 C25 H25A 109.5 . . ?
C24 C25 H25B 109.5 . . ?
H25A C25 H25B 109.5 . . ?
C24 C25 H25C 109.5 . . ?
H25A C25 H25C 109.5 . . ?
H25B C25 H25C 109.5 . . ?
C27 C26 C24 121.9(3) . . ?
C27 C26 H26 119.1 . . ?
C24 C26 H26 119.1 . . ?
C26 C27 C20 118.0(3) . . ?
C26 C27 C28 120.4(3) . . ?
C20 C27 C28 121.6(3) . . ?
C27 C28 H28A 109.5 . . ?
C27 C28 H28B 109.5 . . ?
H28A C28 H28B 109.5 . . ?
C27 C28 H28C 109.5 . . ?
H28A C28 H28C 109.5 . . ?
H28B C28 H28C 109.5 . . ?
Cl2 Cl1 C29 145.9(13) 2_656 2_656 ?
Cl2 Cl1 C29 131.4(10) 2_656 . ?
C29 Cl1 C29 77.4(6) 2_656 . ?
Cl2 Cl1 Cl1 162.0(11) 2_656 2_656 ?
C29 Cl1 Cl1 47.3(4) 2_656 2_656 ?
C29 Cl1 Cl1 31.2(3) . 2_656 ?
Cl1 Cl2 C29 23.4(9) 2_656 . ?
Cl1 Cl2 C29 37.1(8) 2_656 2_656 ?
C29 Cl2 C29 57.0(5) . 2_656 ?
Cl1 C29 Cl2 10.8(4) 2_656 . ?
Cl1 C29 Cl1 101.5(6) 2_656 . ?
Cl2 C29 Cl1 111.6(5) . . ?
Cl1 C29 C29 63.5(6) 2_656 2_656 ?
Cl2 C29 C29 73.1(5) . 2_656 ?
Cl1 C29 C29 39.1(3) . 2_656 ?
Cl1 C29 Cl2 112.9(7) 2_656 2_656 ?
Cl2 C29 Cl2 122.9(5) . 2_656 ?
Cl1 C29 Cl2 11.5(2) . 2_656 ?
C29 C29 Cl2 49.9(3) 2_656 2_656 ?
Cl1 C29 H29A 110.8 2_656 . ?
Cl2 C29 H29A 109.2 . . ?
Cl1 C29 H29A 109.2 . . ?
C29 C29 H29A 130.1 2_656 . ?
Cl2 C29 H29A 105.0 2_656 . ?
Cl1 C29 H29B 117.6 2_656 . ?
Cl2 C29 H29B 109.4 . . ?
Cl1 C29 H29B 109.3 . . ?
C29 C29 H29B 118.2 2_656 . ?
Cl2 C29 H29B 101.4 2_656 . ?
H29A C29 H29B 108.1 . . ?

loop_
_geom_bond_atom_site_label_1
_geom_bond_atom_site_label_2
_geom_bond_distance
_geom_bond_site_symmetry_2
_geom_bond_publ_flag
Ru1 C5 1.854(4) . ?
Ru1 C4 1.856(4) . ?
Ru1 C13 2.247(3) . ?
Ru1 C12 2.250(3) . ?
Ru1 C6 2.294(3) . ?
Ru1 C14 2.298(3) . ?
Ru1 C11 2.301(3) . ?
Ru1 Ru2 2.8375(12) . ?
Ru2 C1 1.894(4) . ?
Ru2 C3 1.917(4) . ?
Ru2 C2 1.940(4) . ?
Ru2 C19 2.098(3) . ?
Ru2 C15 2.206(3) . ?
N1 C19 1.361(4) . ?
N1 C18 1.398(4) . ?
N1 C20 1.437(4) . ?
N2 C19 1.344(4) . ?
N2 C17 1.374(4) . ?
N2 C16 1.466(4) . ?
O1 C1 1.140(4) . ?
O2 C2 1.139(4) . ?
O3 C3 1.144(4) . ?
O4 C4 1.148(4) . ?
O5 C5 1.155(5) . ?
C6 C7 1.424(5) . ?
C6 C11 1.430(5) . ?
C6 C14 1.453(5) . ?
C7 C8 1.363(5) . ?
C7 H7 0.9500 . ?
C8 C9 1.425(6) . ?
C8 H8 0.9500 . ?
C9 C10 1.349(5) . ?
C9 H9 0.9500 . ?
C10 C11 1.432(5) . ?
C10 H10 0.9500 . ?
C11 C12 1.432(5) . ?
C12 C13 1.418(5) . ?
C12 H12 1.0000 . ?
C13 C14 1.440(5) . ?
C13 H13 1.0000 . ?
C14 C15 1.463(5) . ?
C15 C16 1.513(5) . ?
C15 H15 1.0000 . ?
C16 H16A 0.9900 . ?
C16 H16B 0.9900 . ?
C17 C18 1.340(5) . ?
C17 H17 0.9500 . ?
C18 H18 0.9500 . ?
C20 C21 1.396(5) . ?
C20 C27 1.399(5) . ?
C21 C23 1.397(5) . ?
C21 C22 1.497(5) . ?
C22 H22A 0.9800 . ?
C22 H22B 0.9800 . ?
C22 H22C 0.9800 . ?
C23 C24 1.385(5) . ?
C23 H23 0.9500 . ?
C24 C26 1.392(5) . ?
C24 C25 1.510(5) . ?
C25 H25A 0.9800 . ?
C25 H25B 0.9800 . ?
C25 H25C 0.9800 . ?
C26 C27 1.386(5) . ?
C26 H26 0.9500 . ?
C27 C28 1.504(5) . ?
C28 H28A 0.9800 . ?
C28 H28B 0.9800 . ?
C28 H28C 0.9800 . ?

loop_
_geom_torsion_atom_site_label_1
_geom_torsion_atom_site_label_2
_geom_torsion_atom_site_label_3
_geom_torsion_atom_site_label_4
_geom_torsion
_geom_torsion_site_symmetry_1
_geom_torsion_site_symmetry_2
_geom_torsion_site_symmetry_3
_geom_torsion_site_symmetry_4
_geom_torsion_publ_flag
C5 Ru1 Ru2 C1 -83.4(8) . . . . ?
C4 Ru1 Ru2 C1 -171.4(8) . . . . ?
C13 Ru1 Ru2 C1 80.3(8) . . . . ?
C12 Ru1 Ru2 C1 73.4(8) . . . . ?
C6 Ru1 Ru2 C1 19.4(8) . . . . ?
C14 Ru1 Ru2 C1 48.8(8) . . . . ?
C11 Ru1 Ru2 C1 29.8(8) . . . . ?
C5 Ru1 Ru2 C3 -34.78(15) . . . . ?
C4 Ru1 Ru2 C3 -122.74(14) . . . . ?
C13 Ru1 Ru2 C3 128.95(14) . . . . ?
C12 Ru1 Ru2 C3 122.02(15) . . . . ?
C6 Ru1 Ru2 C3 68.06(13) . . . . ?
C14 Ru1 Ru2 C3 97.43(14) . . . . ?
C11 Ru1 Ru2 C3 78.43(15) . . . . ?
C5 Ru1 Ru2 C2 58.27(15) . . . . ?
C4 Ru1 Ru2 C2 -29.69(14) . . . . ?
C13 Ru1 Ru2 C2 -138.00(13) . . . . ?
C12 Ru1 Ru2 C2 -144.93(14) . . . . ?
C6 Ru1 Ru2 C2 161.11(13) . . . . ?
C14 Ru1 Ru2 C2 -169.52(13) . . . . ?
C11 Ru1 Ru2 C2 171.48(14) . . . . ?
C5 Ru1 Ru2 C19 154.58(14) . . . . ?
C4 Ru1 Ru2 C19 66.61(13) . . . . ?
C13 Ru1 Ru2 C19 -41.69(12) . . . . ?
C12 Ru1 Ru2 C19 -48.62(14) . . . . ?
C6 Ru1 Ru2 C19 -102.58(12) . . . . ?
C14 Ru1 Ru2 C19 -73.21(13) . . . . ?
C11 Ru1 Ru2 C19 -92.21(14) . . . . ?
C5 Ru1 Ru2 C15 -129.73(14) . . . . ?
C4 Ru1 Ru2 C15 142.30(14) . . . . ?
C13 Ru1 Ru2 C15 34.00(12) . . . . ?
C12 Ru1 Ru2 C15 27.07(14) . . . . ?
C6 Ru1 Ru2 C15 -26.89(12) . . . . ?
C14 Ru1 Ru2 C15 2.48(13) . . . . ?
C11 Ru1 Ru2 C15 -16.52(14) . . . . ?
C3 Ru2 C1 O1 47(4) . . . . ?
C2 Ru2 C1 O1 -46(4) . . . . ?
C19 Ru2 C1 O1 -143(4) . . . . ?
C15 Ru2 C1 O1 140(4) . . . . ?
Ru1 Ru2 C1 O1 95(4) . . . . ?
C1 Ru2 C2 O2 38(11) . . . . ?
C3 Ru2 C2 O2 -56(11) . . . . ?
C19 Ru2 C2 O2 128(11) . . . . ?
C15 Ru2 C2 O2 -164(11) . . . . ?
Ru1 Ru2 C2 O2 -137(11) . . . . ?
C1 Ru2 C3 O3 45(17) . . . . ?
C2 Ru2 C3 O3 147(17) . . . . ?
C19 Ru2 C3 O3 -56(18) . . . . ?
C15 Ru2 C3 O3 -50(17) . . . . ?
Ru1 Ru2 C3 O3 -130(17) . . . . ?
C5 Ru1 C4 O4 40(6) . . . . ?
C13 Ru1 C4 O4 -134(6) . . . . ?
C12 Ru1 C4 O4 -96(6) . . . . ?
C6 Ru1 C4 O4 -96(6) . . . . ?
C14 Ru1 C4 O4 -161(6) . . . . ?
C11 Ru1 C4 O4 -67(6) . . . . ?
Ru2 Ru1 C4 O4 137(6) . . . . ?
C4 Ru1 C5 O5 -123(6) . . . . ?
C13 Ru1 C5 O5 40(6) . . . . ?
C12 Ru1 C5 O5 -14(6) . . . . ?
C6 Ru1 C5 O5 48(6) . . . . ?
C14 Ru1 C5 O5 76(6) . . . . ?
C11 Ru1 C5 O5 11(6) . . . . ?
Ru2 Ru1 C5 O5 137(6) . . . . ?
C5 Ru1 C6 C7 15.9(3) . . . . ?
C4 Ru1 C6 C7 151.4(5) . . . . ?
C13 Ru1 C6 C7 -166.7(4) . . . . ?
C12 Ru1 C6 C7 151.0(4) . . . . ?
C14 Ru1 C6 C7 -128.1(4) . . . . ?
C11 Ru1 C6 C7 114.0(4) . . . . ?
Ru2 Ru1 C6 C7 -80.8(3) . . . . ?
C5 Ru1 C6 C11 -98.1(2) . . . . ?
C4 Ru1 C6 C11 37.4(7) . . . . ?
C13 Ru1 C6 C11 79.3(2) . . . . ?
C12 Ru1 C6 C11 37.0(2) . . . . ?
C14 Ru1 C6 C11 117.8(3) . . . . ?
Ru2 Ru1 C6 C11 165.17(19) . . . . ?
C5 Ru1 C6 C14 144.1(2) . . . . ?
C4 Ru1 C6 C14 -80.5(6) . . . . ?
C13 Ru1 C6 C14 -38.58(19) . . . . ?
C12 Ru1 C6 C14 -80.8(2) . . . . ?
C11 Ru1 C6 C14 -117.8(3) . . . . ?
Ru2 Ru1 C6 C14 47.34(18) . . . . ?
C11 C6 C7 C8 -0.8(5) . . . . ?
C14 C6 C7 C8 173.4(3) . . . . ?
Ru1 C6 C7 C8 -89.5(4) . . . . ?
C6 C7 C8 C9 0.6(5) . . . . ?
C7 C8 C9 C10 0.7(6) . . . . ?
C8 C9 C10 C11 -1.7(5) . . . . ?
C7 C6 C11 C12 177.4(3) . . . . ?
C14 C6 C11 C12 2.0(4) . . . . ?
Ru1 C6 C11 C12 -60.6(2) . . . . ?
C7 C6 C11 C10 -0.2(5) . . . . ?
C14 C6 C11 C10 -175.6(3) . . . . ?
Ru1 C6 C11 C10 121.8(3) . . . . ?
C7 C6 C11 Ru1 -122.0(3) . . . . ?
C14 C6 C11 Ru1 62.6(2) . . . . ?
C9 C10 C11 C6 1.5(5) . . . . ?
C9 C10 C11 C12 -175.5(4) . . . . ?
C9 C10 C11 Ru1 89.6(4) . . . . ?
C5 Ru1 C11 C6 91.3(2) . . . . ?
C4 Ru1 C11 C6 -168.9(2) . . . . ?
C13 Ru1 C11 C6 -79.6(2) . . . . ?
C12 Ru1 C11 C6 -117.9(3) . . . . ?
C14 Ru1 C11 C6 -37.21(19) . . . . ?
Ru2 Ru1 C11 C6 -17.7(2) . . . . ?
C5 Ru1 C11 C12 -150.7(2) . . . . ?
C4 Ru1 C11 C12 -51.0(3) . . . . ?
C13 Ru1 C11 C12 38.3(2) . . . . ?
C6 Ru1 C11 C12 117.9(3) . . . . ?
C14 Ru1 C11 C12 80.7(2) . . . . ?
Ru2 Ru1 C11 C12 100.2(2) . . . . ?
C5 Ru1 C11 C10 -22.4(4) . . . . ?
C4 Ru1 C11 C10 77.3(4) . . . . ?
C13 Ru1 C11 C10 166.6(4) . . . . ?
C12 Ru1 C11 C10 128.3(4) . . . . ?
C6 Ru1 C11 C10 -113.8(4) . . . . ?
C14 Ru1 C11 C10 -151.0(4) . . . . ?
Ru2 Ru1 C11 C10 -131.5(3) . . . . ?
C6 C11 C12 C13 -2.1(4) . . . . ?
C10 C11 C12 C13 175.1(3) . . . . ?
Ru1 C11 C12 C13 -63.9(2) . . . . ?
C6 C11 C12 Ru1 61.8(2) . . . . ?
C10 C11 C12 Ru1 -121.0(4) . . . . ?
C5 Ru1 C12 C13 157.7(2) . . . . ?
C4 Ru1 C12 C13 -101.1(2) . . . . ?
C6 Ru1 C12 C13 78.8(2) . . . . ?
C14 Ru1 C12 C13 36.68(19) . . . . ?
C11 Ru1 C12 C13 115.4(3) . . . . ?
Ru2 Ru1 C12 C13 11.6(2) . . . . ?
C5 Ru1 C12 C11 42.3(3) . . . . ?
C4 Ru1 C12 C11 143.5(2) . . . . ?
C13 Ru1 C12 C11 -115.4(3) . . . . ?
C6 Ru1 C12 C11 -36.6(2) . . . . ?
C14 Ru1 C12 C11 -78.7(2) . . . . ?
Ru2 Ru1 C12 C11 -103.8(2) . . . . ?
C11 C12 C13 C14 1.5(4) . . . . ?
Ru1 C12 C13 C14 -63.8(2) . . . . ?
C11 C12 C13 Ru1 65.3(2) . . . . ?
C5 Ru1 C13 C12 -70.7(6) . . . . ?
C4 Ru1 C13 C12 90.6(2) . . . . ?
C6 Ru1 C13 C12 -80.0(2) . . . . ?
C14 Ru1 C13 C12 -118.5(3) . . . . ?
C11 Ru1 C13 C12 -38.2(2) . . . . ?
Ru2 Ru1 C13 C12 -170.11(19) . . . . ?
C5 Ru1 C13 C14 47.8(6) . . . . ?
C4 Ru1 C13 C14 -150.9(2) . . . . ?
C12 Ru1 C13 C14 118.5(3) . . . . ?
C6 Ru1 C13 C14 38.56(19) . . . . ?
C11 Ru1 C13 C14 80.3(2) . . . . ?
Ru2 Ru1 C13 C14 -51.57(18) . . . . ?
C12 C13 C14 C6 -0.2(4) . . . . ?
Ru1 C13 C14 C6 -63.0(2) . . . . ?
C12 C13 C14 C15 175.2(3) . . . . ?
Ru1 C13 C14 C15 112.5(3) . . . . ?
C12 C13 C14 Ru1 62.8(2) . . . . ?
C7 C6 C14 C13 -175.8(3) . . . . ?
C11 C6 C14 C13 -1.1(3) . . . . ?
Ru1 C6 C14 C13 61.8(2) . . . . ?
C7 C6 C14 C15 8.5(5) . . . . ?
C11 C6 C14 C15 -176.8(3) . . . . ?
Ru1 C6 C14 C15 -113.9(3) . . . . ?
C7 C6 C14 Ru1 122.4(4) . . . . ?
C11 C6 C14 Ru1 -62.9(2) . . . . ?
C5 Ru1 C14 C13 -164.0(2) . . . . ?
C4 Ru1 C14 C13 44.5(3) . . . . ?
C12 Ru1 C14 C13 -36.5(2) . . . . ?
C6 Ru1 C14 C13 -114.9(3) . . . . ?
C11 Ru1 C14 C13 -78.4(2) . . . . ?
Ru2 Ru1 C14 C13 119.8(2) . . . . ?
C5 Ru1 C14 C6 -49.0(3) . . . . ?
C4 Ru1 C14 C6 159.5(2) . . . . ?
C13 Ru1 C14 C6 114.9(3) . . . . ?
C12 Ru1 C14 C6 78.4(2) . . . . ?
C11 Ru1 C14 C6 36.57(19) . . . . ?
Ru2 Ru1 C14 C6 -125.3(2) . . . . ?
C5 Ru1 C14 C15 71.9(3) . . . . ?
C4 Ru1 C14 C15 -79.5(3) . . . . ?
C13 Ru1 C14 C15 -124.1(3) . . . . ?
C12 Ru1 C14 C15 -160.6(3) . . . . ?
C6 Ru1 C14 C15 121.0(3) . . . . ?
C11 Ru1 C14 C15 157.6(3) . . . . ?
Ru2 Ru1 C14 C15 -4.3(2) . . . . ?
C13 C14 C15 C16 32.4(5) . . . . ?
C6 C14 C15 C16 -153.0(3) . . . . ?
Ru1 C14 C15 C16 119.4(3) . . . . ?
C13 C14 C15 Ru2 -82.0(3) . . . . ?
C6 C14 C15 Ru2 92.6(3) . . . . ?
Ru1 C14 C15 Ru2 5.0(3) . . . . ?
C1 Ru2 C15 C14 -178.1(2) . . . . ?
C3 Ru2 C15 C14 -84.6(2) . . . . ?
C2 Ru2 C15 C14 23.2(5) . . . . ?
C19 Ru2 C15 C14 94.4(2) . . . . ?
Ru1 Ru2 C15 C14 -3.53(18) . . . . ?
C1 Ru2 C15 C16 61.7(3) . . . . ?
C3 Ru2 C15 C16 155.2(2) . . . . ?
C2 Ru2 C15 C16 -97.0(5) . . . . ?
C19 Ru2 C15 C16 -25.9(2) . . . . ?
Ru1 Ru2 C15 C16 -123.8(2) . . . . ?
C19 N2 C16 C15 -21.3(4) . . . . ?
C17 N2 C16 C15 160.2(3) . . . . ?
C14 C15 C16 N2 -74.8(4) . . . . ?
Ru2 C15 C16 N2 31.9(3) . . . . ?
C19 N2 C17 C18 0.7(4) . . . . ?
C16 N2 C17 C18 179.4(3) . . . . ?
N2 C17 C18 N1 -0.8(4) . . . . ?
C19 N1 C18 C17 0.6(4) . . . . ?
C20 N1 C18 C17 178.3(3) . . . . ?
C17 N2 C19 N1 -0.4(4) . . . . ?
C16 N2 C19 N1 -179.2(3) . . . . ?
C17 N2 C19 Ru2 177.2(2) . . . . ?
C16 N2 C19 Ru2 -1.6(4) . . . . ?
C18 N1 C19 N2 -0.1(4) . . . . ?
C20 N1 C19 N2 -177.8(3) . . . . ?
C18 N1 C19 Ru2 -176.8(3) . . . . ?
C20 N1 C19 Ru2 5.5(6) . . . . ?
C1 Ru2 C19 N2 -79.3(3) . . . . ?
C3 Ru2 C19 N2 22.0(10) . . . . ?
C2 Ru2 C19 N2 178.8(3) . . . . ?
C15 Ru2 C19 N2 15.8(2) . . . . ?
Ru1 Ru2 C19 N2 94.3(2) . . . . ?
C1 Ru2 C19 N1 97.1(4) . . . . ?
C3 Ru2 C19 N1 -161.6(7) . . . . ?
C2 Ru2 C19 N1 -4.8(4) . . . . ?
C15 Ru2 C19 N1 -167.8(4) . . . . ?
Ru1 Ru2 C19 N1 -89.3(4) . . . . ?
C19 N1 C20 C21 -77.9(4) . . . . ?
C18 N1 C20 C21 104.7(4) . . . . ?
C19 N1 C20 C27 102.6(4) . . . . ?
C18 N1 C20 C27 -74.7(4) . . . . ?
C27 C20 C21 C23 -2.1(5) . . . . ?
N1 C20 C21 C23 178.4(3) . . . . ?
C27 C20 C21 C22 178.4(3) . . . . ?
N1 C20 C21 C22 -1.1(5) . . . . ?
C20 C21 C23 C24 1.4(5) . . . . ?
C22 C21 C23 C24 -179.1(3) . . . . ?
C21 C23 C24 C26 0.0(5) . . . . ?
C21 C23 C24 C25 179.9(3) . . . . ?
C23 C24 C26 C27 -0.7(5) . . . . ?
C25 C24 C26 C27 179.4(3) . . . . ?
C24 C26 C27 C20 0.0(5) . . . . ?
C24 C26 C27 C28 180.0(3) . . . . ?
C21 C20 C27 C26 1.5(5) . . . . ?
N1 C20 C27 C26 -179.1(3) . . . . ?
C21 C20 C27 C28 -178.5(3) . . . . ?
N1 C20 C27 C28 1.0(5) . . . . ?
C29 Cl2 C29 Cl1 27(2) 2_656 . . 2_656 ?
Cl1 Cl2 C29 Cl1 -20(2) 2_656 . . . ?
C29 Cl2 C29 Cl1 6.5(6) 2_656 . . . ?
Cl1 Cl2 C29 C29 -27(2) 2_656 . . 2_656 ?
Cl1 Cl2 C29 Cl2 -23(2) 2_656 . . 2_656 ?
C29 Cl2 C29 Cl2 3.9(7) 2_656 . . 2_656 ?
Cl2 Cl1 C29 Cl1 -172.7(12) 2_656 . . 2_656 ?
C29 Cl1 C29 Cl1 -13.6(10) 2_656 . . 2_656 ?
Cl2 Cl1 C29 Cl2 -169.0(15) 2_656 . . . ?
C29 Cl1 C29 Cl2 -9.9(9) 2_656 . . . ?
Cl1 Cl1 C29 Cl2 3.7(4) 2_656 . . . ?
Cl2 Cl1 C29 C29 -159.1(17) 2_656 . . 2_656 ?
Cl1 Cl1 C29 C29 13.6(10) 2_656 . . 2_656 ?
C29 Cl1 C29 Cl2 159.1(17) 2_656 . . 2_656 ?
Cl1 Cl1 C29 Cl2 172.7(12) 2_656 . . 2_656 ?
